data_2005004
loop_
_publ_author_name
'Ducke, J.'
'Tr\"omel, M.'
'Hohlwein, D.'
'Kizler, P.'

_publ_section_title
;
 Yttrium and Titanium Bismuthates with Structures Related to
 \b-Bi~2~O~3~
;
_journal_issue 6
_journal_name_full 'Acta Crystallographica Section C'
_journal_page_first 1329
_journal_page_last 1331
_journal_paper_doi 10.1107/S0108270195011267
_journal_volume 52
_journal_year 1996
_chemical_formula_sum 'Bi7.5 O12 Y0.5'
_chemical_formula_weight 1803.8
_space_group_crystal_system tetragonal
_space_group_IT_number 137
_space_group_name_Hall 'P 4n 2n -1n'
_space_group_name_H-M_alt 'P 42/n m c :1'
_cell_angle_alpha 90
_cell_angle_beta 90
_cell_angle_gamma 90
_cell_formula_units_Z 1
_cell_length_a 7.7451(7)
_cell_length_b 7.7451(7)
_cell_length_c 5.6351(6)
_cell_measurement_reflns_used 23
_cell_measurement_temperature 295(2)
_cell_measurement_theta_max 45
_cell_measurement_theta_min 3
_cell_measurement_wavelength 1.54056
_cell_volume 338.03(6)
_diffrn_radiation_probe neutron
_diffrn_radiation_type neutron
_diffrn_radiation_wavelength 1.2167
_diffrn_reflns_limit_h_max 7
_diffrn_reflns_limit_h_min 0
_diffrn_reflns_limit_k_max 7
_diffrn_reflns_limit_k_min 0
_diffrn_reflns_limit_l_max 5
_diffrn_reflns_limit_l_min 0
_diffrn_reflns_theta_max 35.23
_exptl_absorpt_correction_type none
_exptl_crystal_colour orange
_exptl_crystal_density_diffrn 8.860
_refine_ls_number_parameters 8
_refine_ls_number_reflns '36 groups of'
_refine_ls_R_factor_obs 0.041
_refine_ls_structure_factor_coef Inet
_reflns_observed_criterion I>2\s(I)
_cod_data_source_file jz1066.cif
_cod_data_source_block I
_cod_depositor_comments
;
 Changing the symmetry operation id associated with operation 'y+1/2,x+1/2,z+1/2'
 from '1' to '16' in order to make all of the id values unique.

 Antanas Vaitkus,
 2018-08-07

 Correcting the _atom_site_Wyckoff_symbol data item values by recording the
 incorrectly placed site symmetry multiplicity values using a
 separate _atom_site_site_symmetry_multiplicity data item.

 Antanas Vaitkus,
 2018-07-02

The following automatic conversions were performed:

'_cell_measurement_temperature' value 'room' was changed to '295(2)'
- the room/ambient temperature average [293;298] in Kelvins(K) was
taken.

Automatic conversion script
Id: cif_fix_values 1646 2011-03-28 12:23:43Z adriana 

The following automatic conversions were performed:

'_cell_measurement_temperature' value 'room' was changed to '295(2)'
- the room/ambient temperature average [293;298] in Kelvins(K) was
taken.

Automatic conversion script
Id: cif_fix_values 1715 2011-07-08 13:25:40Z adriana 
;
_cod_original_cell_volume 338.03
_cod_original_sg_symbol_Hall 'P -4 2n -1n'
_cod_original_formula_sum 'Bi7.5 Y0.5 O12'
_cod_database_code 2005004

loop_
_space_group_symop_id
_space_group_symop_operation_xyz
1 x,y,z
2 -y+1/2,x+1/2,z+1/2
3 -x,-y,z
4 y+1/2,-x+1/2,z+1/2
5 x+1/2,-y+1/2,-z+1/2
6 y,x,-z
7 -x+1/2,y+1/2,-z+1/2
8 -y,-x,-z
9 -x+1/2,-y+1/2,-z+1/2
10 y,-x,-z
11 x+1/2,y+1/2,-z+1/2
12 -y,x,-z
13 -x,y,z
14 -y+1/2,-x+1/2,z+1/2
15 x,-y,z
16 y+1/2,x+1/2,z+1/2

loop_
_atom_site_label
_atom_site_occupancy
_atom_site_site_symmetry_multiplicity
_atom_site_Wyckoff_symbol
_atom_site_fract_x
_atom_site_fract_y
_atom_site_fract_z
_atom_site_B_iso_or_equiv
Bi,Y 1.0 8 g 0 0.258(2) 0.234(2) 2.0(2)
O1 0.98 8 f 0.302(3) 0.302(3) 0 3.6(4)
O2 0.93 4 d 0 0.5 0.393(6) 2.0(5)
O3 0.22 2 a 0 0 0 4(5)

loop_
_geom_bond_atom_site_label_1
_geom_bond_atom_site_label_2
_geom_bond_distance
_geom_bond_publ_flag
Bi,Y O1 2.19(4) yes
Bi,Y O1 2.71(5) yes
Bi,Y O2 2.08(3) yes
Bi,Y O2 2.68(3) yes
Bi,Y O3 2.39(3) yes
